data_1546853
loop_
_publ_author_name
'Fiorini, Valentina'
'Zanoni, Ilaria'
'Zacchini, Stefano'
'Costa, Anna Luisa'
'Hochkoeppler, Alejandro'
'Zanotti, Valerio'
'Ranieri, Anna Maria'
'Massi, Massimiliano'
'Stefan, Alessandra'
'Stagni, Stefano'

_publ_section_title
;
 Methylation of Ir( <scp>iii</scp> )-tetrazolato complexes: an effective
 route to modulate the emission outputs and to switch to antimicrobial
 properties
;
_journal_issue 36
_journal_name_full 'Dalton Transactions'
_journal_page_first 12328
_journal_page_last 12338
_journal_paper_doi 10.1039/C7DT02352A
_journal_volume 46
_journal_year 2017
_chemical_formula_sum 'C33 H25 F6 Ir N7 P'
_chemical_formula_weight 856.77
_space_group_crystal_system monoclinic
_space_group_IT_number 14
_space_group_name_Hall '-P 2ybc'
_space_group_name_H-M_alt 'P 1 21/c 1'
_symmetry_space_group_name_Hall '-P 2ybc'
_symmetry_space_group_name_H-M 'P 1 21/c 1'
_atom_sites_solution_hydrogens geom
_audit_creation_method SHELXL-2014/7
_audit_update_record
;
2017-06-27 deposited with the CCDC.
2017-07-31 downloaded from the CCDC.
;
_cell_angle_alpha 90
_cell_angle_beta 93.604(4)
_cell_angle_gamma 90
_cell_formula_units_Z 8
_cell_length_a 8.4719(5)
_cell_length_b 18.6483(10)
_cell_length_c 41.050(2)
_cell_measurement_reflns_used 5017
_cell_measurement_temperature 100(2)
_cell_measurement_theta_max 20.432
_cell_measurement_theta_min 2.240
_cell_volume 6472.5(6)
_computing_cell_refinement 'APEX3 (Bruker AXS, 2015)'
_computing_data_collection 'APEX3 (Bruker AXS, 2015)'
_computing_data_reduction 'SAINT (Bruker AXS, 2015)'
_computing_molecular_graphics 'ORTEPIII (Johnson, 1996)'
_computing_publication_material 'XCIF 2014/2 (Bruker AXS, 2014)'
_computing_structure_refinement 'SHELXL-2014/7 (Sheldrick, 2014)'
_computing_structure_solution 'SHELXT (Sheldrick, 2015)'
_diffrn_ambient_temperature 100(2)
_diffrn_measured_fraction_theta_full 1.000
_diffrn_measured_fraction_theta_max 1.000
_diffrn_measurement_device_type 'CCD area detector'
_diffrn_measurement_method 'phi and omega scans'
_diffrn_radiation_type MoK\a
_diffrn_radiation_wavelength 0.71073
_diffrn_reflns_av_R_equivalents 0.3090
_diffrn_reflns_av_unetI/netI 0.1973
_diffrn_reflns_Laue_measured_fraction_full 1.000
_diffrn_reflns_Laue_measured_fraction_max 1.000
_diffrn_reflns_limit_h_max 9
_diffrn_reflns_limit_h_min -9
_diffrn_reflns_limit_k_max 20
_diffrn_reflns_limit_k_min -20
_diffrn_reflns_limit_l_max 46
_diffrn_reflns_limit_l_min -46
_diffrn_reflns_number 61336
_diffrn_reflns_point_group_measured_fraction_full 1.000
_diffrn_reflns_point_group_measured_fraction_max 1.000
_diffrn_reflns_theta_full 23.531
_diffrn_reflns_theta_max 23.531
_diffrn_reflns_theta_min 1.477
_diffrn_source 'fine-focus sealed tube'
_exptl_absorpt_coefficient_mu 4.246
_exptl_absorpt_correction_T_max 0.7454
_exptl_absorpt_correction_T_min 0.5615
_exptl_absorpt_correction_type empirical
_exptl_absorpt_process_details
; 
 Data were corrected for Lorentz polarization and absorption
 effects (empirical absorption correction SADABS).
 R(int) =  0.1441 (selected reflections only, before parameter refinement)
 R(int) =  0.0922 (selected reflections only, after parameter refinement)
;
_exptl_crystal_colour yellow
_exptl_crystal_density_diffrn 1.758
_exptl_crystal_description needle
_exptl_crystal_F_000 3344
_exptl_crystal_size_max 0.140
_exptl_crystal_size_mid 0.110
_exptl_crystal_size_min 0.070
_refine_diff_density_max 1.291
_refine_diff_density_min -2.043
_refine_diff_density_rms 0.227
_refine_ls_extinction_coef 0.00036(5)
_refine_ls_extinction_expression Fc^*^=kFc[1+0.001xFc^2^\l^3^/sin(2\q)]^-1/4^
_refine_ls_extinction_method 'SHELXL-2014/7 (Sheldrick 2014'
_refine_ls_goodness_of_fit_ref 1.026
_refine_ls_hydrogen_treatment constr
_refine_ls_matrix_type full
_refine_ls_number_parameters 866
_refine_ls_number_reflns 9620
_refine_ls_number_restraints 1008
_refine_ls_restrained_S_all 0.979
_refine_ls_R_factor_all 0.1711
_refine_ls_R_factor_gt 0.0817
_refine_ls_shift/su_max 0.001
_refine_ls_shift/su_mean 0.000
_refine_ls_structure_factor_coef Fsqd
_refine_ls_weighting_details 'w=1/[\s^2^(Fo^2^)+(0.0413P)^2^+101.2475P] where P=(Fo^2^+2Fc^2^)/3'
_refine_ls_weighting_scheme calc
_refine_ls_wR_factor_gt 0.1483
_refine_ls_wR_factor_ref 0.1826
_reflns_Friedel_coverage 0.000
_reflns_number_gt 5260
_reflns_number_total 9620
_reflns_threshold_expression 'I > 2\s(I)'
_cod_data_source_file c7dt02352a2.cif
_cod_data_source_block IrQTZMe
_cod_depositor_comments
;

2019-01-23
Z value and formula fixed to values more according to usual
chemical conventions.                 miguel
;
_cod_original_formula_sum 'C66 H50 F12 Ir2 N14 P2'
_cod_original_formula_units_Z 4
_cod_original_formula_weight 1713.54
_cod_database_code 1546853
_shelx_shelxl_version_number 2014/7
_shelx_space_group_comment
;
The symmetry employed for this shelxl refinement is uniquely defined
by the following loop, which should always be used as a source of
symmetry information in preference to the above space-group names.
They are only intended as comments.
;
_shelx_estimated_absorpt_t_min 0.588
_shelx_estimated_absorpt_t_max 0.755

loop_
_space_group_symop_operation_xyz
'x, y, z'
'-x, y+1/2, -z+1/2'
'-x, -y, -z'
'x, -y-1/2, z-1/2'

loop_
_atom_site_label
_atom_site_type_symbol
_atom_site_fract_x
_atom_site_fract_y
_atom_site_fract_z
_atom_site_U_iso_or_equiv
_atom_site_adp_type
_atom_site_occupancy
_atom_site_site_symmetry_order
_atom_site_calc_flag
_atom_site_refinement_flags_posn
_atom_site_refinement_flags_adp
C1 C 0.564(2) 0.3450(11) 0.5324(5) 0.036(3) Uani 1 1 d . U
C2 C 0.493(2) 0.2756(11) 0.5401(5) 0.038(3) Uani 1 1 d . U
C3 C 0.471(2) 0.2249(11) 0.5155(5) 0.044(4) Uani 1 1 d . U
H3 H 0.4978 0.2348 0.4939 0.053 Uiso 1 1 calc R U
C4 C 0.409(2) 0.1615(12) 0.5235(5) 0.047(4) Uani 1 1 d . U
H4 H 0.3893 0.1260 0.5071 0.057 Uiso 1 1 calc R U
C5 C 0.376(2) 0.1475(11) 0.5552(5) 0.043(3) Uani 1 1 d . U
C6 C 0.308(2) 0.0830(12) 0.5644(6) 0.049(4) Uani 1 1 d . U
H6 H 0.2890 0.0472 0.5482 0.059 Uiso 1 1 calc R U
C7 C 0.267(2) 0.0684(12) 0.5953(5) 0.051(4) Uani 1 1 d . U
H7 H 0.2185 0.0245 0.6008 0.061 Uiso 1 1 calc R U
C8 C 0.302(2) 0.1221(11) 0.6185(6) 0.045(4) Uani 1 1 d . U
H8 H 0.2847 0.1126 0.6407 0.054 Uiso 1 1 calc R U
C9 C 0.362(2) 0.1887(10) 0.6103(5) 0.040(4) Uani 1 1 d . U
H9 H 0.3782 0.2250 0.6264 0.048 Uiso 1 1 calc R U
C10 C 0.397(2) 0.2014(11) 0.5781(5) 0.039(3) Uani 1 1 d . U
C11 C 0.216(2) 0.4135(11) 0.5824(5) 0.037(4) Uani 1 1 d . U
H11 H 0.2020 0.3672 0.5730 0.045 Uiso 1 1 calc R U
C12 C 0.090(2) 0.4631(10) 0.5805(5) 0.037(4) Uani 1 1 d . U
H12 H -0.0099 0.4499 0.5706 0.045 Uiso 1 1 calc R U
C13 C 0.115(2) 0.5317(11) 0.5934(5) 0.037(4) Uani 1 1 d . U
H13 H 0.0340 0.5669 0.5908 0.044 Uiso 1 1 calc R U
C14 C 0.257(2) 0.5483(10) 0.6098(5) 0.033(4) Uani 1 1 d . U
H14 H 0.2728 0.5934 0.6203 0.040 Uiso 1 1 calc R U
C15 C 0.378(2) 0.4974(10) 0.6107(5) 0.032(3) Uani 1 1 d . U
C16 C 0.540(2) 0.5094(10) 0.6272(5) 0.033(3) Uani 1 1 d . U
C17 C 0.586(2) 0.5729(10) 0.6423(4) 0.034(4) Uani 1 1 d . U
H17 H 0.5156 0.6124 0.6431 0.040 Uiso 1 1 calc R U
C18 C 0.740(2) 0.5764(11) 0.6562(5) 0.036(4) Uani 1 1 d . U
H18 H 0.7744 0.6190 0.6672 0.043 Uiso 1 1 calc R U
C19 C 0.843(2) 0.5213(10) 0.6548(5) 0.034(4) Uani 1 1 d . U
H19 H 0.9485 0.5258 0.6637 0.041 Uiso 1 1 calc R U
C20 C 0.791(2) 0.4579(10) 0.6400(5) 0.033(4) Uani 1 1 d . U
H20 H 0.8617 0.4185 0.6393 0.040 Uiso 1 1 calc R U
C21 C 0.639(2) 0.4509(10) 0.6262(5) 0.031(4) Uani 1 1 d . U
C22 C 0.857(2) 0.2877(10) 0.5977(5) 0.034(4) Uani 1 1 d . U
H22 H 0.8468 0.3015 0.5754 0.041 Uiso 1 1 calc R U
C23 C 0.995(2) 0.2536(10) 0.6101(5) 0.037(4) Uani 1 1 d . U
H23 H 1.0759 0.2427 0.5960 0.044 Uiso 1 1 calc R U
C24 C 1.014(2) 0.2355(10) 0.6429(5) 0.038(4) Uani 1 1 d . U
H24 H 1.1101 0.2151 0.6515 0.045 Uiso 1 1 calc R U
C25 C 0.890(2) 0.2474(10) 0.6628(5) 0.033(4) Uani 1 1 d . U
H25 H 0.9009 0.2339 0.6851 0.039 Uiso 1 1 calc R U
C26 C 0.746(2) 0.2801(10) 0.6498(5) 0.033(3) Uani 1 1 d . U
C27 C 0.607(2) 0.2936(10) 0.6674(5) 0.032(3) Uani 1 1 d . U
C28 C 0.585(2) 0.2670(10) 0.6984(5) 0.036(4) Uani 1 1 d . U
H28 H 0.6647 0.2398 0.7101 0.044 Uiso 1 1 calc R U
C29 C 0.444(2) 0.2815(11) 0.7113(5) 0.041(4) Uani 1 1 d . U
H29 H 0.4277 0.2633 0.7325 0.050 Uiso 1 1 calc R U
C30 C 0.327(2) 0.3204(10) 0.6959(5) 0.042(4) Uani 1 1 d . U
H30 H 0.2309 0.3300 0.7060 0.050 Uiso 1 1 calc R U
C31 C 0.352(2) 0.3466(10) 0.6637(5) 0.037(4) Uani 1 1 d . U
H31 H 0.2713 0.3743 0.6526 0.044 Uiso 1 1 calc R U
C32 C 0.490(2) 0.3325(10) 0.6484(5) 0.032(4) Uani 1 1 d . U
C33 C 0.724(2) 0.4864(11) 0.4872(5) 0.040(5) Uani 1 1 d . U
H33A H 0.7030 0.4673 0.4652 0.060 Uiso 1 1 calc R U
H33B H 0.6727 0.5333 0.4889 0.060 Uiso 1 1 calc R U
H33C H 0.8381 0.4916 0.4918 0.060 Uiso 1 1 calc R U
C41 C 0.511(2) 0.4628(10) 0.7952(5) 0.029(3) Uani 1 1 d . U
C42 C 0.447(2) 0.4954(10) 0.8225(5) 0.032(3) Uani 1 1 d . U
C43 C 0.404(2) 0.5667(10) 0.8238(5) 0.038(4) Uani 1 1 d . U
H43 H 0.4172 0.5979 0.8059 0.046 Uiso 1 1 calc R U
C44 C 0.344(2) 0.5907(11) 0.8517(5) 0.042(4) Uani 1 1 d . U
H44 H 0.3126 0.6395 0.8527 0.050 Uiso 1 1 calc R U
C45 C 0.325(2) 0.5481(11) 0.8785(5) 0.038(3) Uani 1 1 d . U
C46 C 0.265(2) 0.5724(11) 0.9082(5) 0.044(4) Uani 1 1 d . U
H46 H 0.2275 0.6203 0.9094 0.053 Uiso 1 1 calc R U
C47 C 0.259(2) 0.5310(11) 0.9340(5) 0.044(4) Uani 1 1 d . U
H47 H 0.2196 0.5501 0.9534 0.053 Uiso 1 1 calc R U
C48 C 0.309(2) 0.4589(10) 0.9336(5) 0.037(4) Uani 1 1 d . U
H48 H 0.3003 0.4285 0.9520 0.044 Uiso 1 1 calc R U
C49 C 0.370(2) 0.4344(11) 0.9054(5) 0.032(4) Uani 1 1 d . U
H49 H 0.4121 0.3872 0.9053 0.039 Uiso 1 1 calc R U
C50 C 0.375(2) 0.4740(10) 0.8776(5) 0.032(3) Uani 1 1 d . U
C51 C 0.827(2) 0.3880(10) 0.8623(5) 0.031(4) Uani 1 1 d . U
H51 H 0.8203 0.4179 0.8435 0.038 Uiso 1 1 calc R U
C52 C 0.963(2) 0.3912(10) 0.8831(5) 0.035(4) Uani 1 1 d . U
H52 H 1.0472 0.4226 0.8787 0.042 Uiso 1 1 calc R U
C53 C 0.972(2) 0.3477(10) 0.9102(5) 0.039(4) Uani 1 1 d . U
H53 H 1.0637 0.3482 0.9248 0.047 Uiso 1 1 calc R U
C54 C 0.847(2) 0.3035(10) 0.9159(5) 0.035(4) Uani 1 1 d . U
H54 H 0.8533 0.2720 0.9341 0.042 Uiso 1 1 calc R U
C55 C 0.709(2) 0.3046(10) 0.8947(5) 0.033(3) Uani 1 1 d . U
C56 C 0.564(2) 0.2636(10) 0.8996(5) 0.033(3) Uani 1 1 d . U
C57 C 0.542(2) 0.2211(10) 0.9268(5) 0.038(4) Uani 1 1 d . U
H57 H 0.6287 0.2124 0.9422 0.046 Uiso 1 1 calc R U
C58 C 0.396(2) 0.1915(11) 0.9316(5) 0.040(4) Uani 1 1 d . U
H58 H 0.3802 0.1631 0.9503 0.048 Uiso 1 1 calc R U
C59 C 0.275(2) 0.2039(11) 0.9090(5) 0.040(4) Uani 1 1 d . U
H59 H 0.1746 0.1834 0.9122 0.048 Uiso 1 1 calc R U
C60 C 0.293(2) 0.2446(10) 0.8819(5) 0.036(4) Uani 1 1 d . U
H60 H 0.2040 0.2528 0.8670 0.043 Uiso 1 1 calc R U
C61 C 0.449(2) 0.2766(10) 0.8754(5) 0.032(4) Uani 1 1 d . U
C62 C 0.172(2) 0.3468(10) 0.8057(4) 0.030(3) Uani 1 1 d . U
H62 H 0.1675 0.3914 0.8168 0.036 Uiso 1 1 calc R U
C63 C 0.039(2) 0.3253(10) 0.7878(4) 0.033(4) Uani 1 1 d . U
H63 H -0.0537 0.3540 0.7864 0.039 Uiso 1 1 calc R U
C64 C 0.045(2) 0.2594(10) 0.7717(5) 0.035(4) Uani 1 1 d . U
H64 H -0.0454 0.2421 0.7593 0.042 Uiso 1 1 calc R U
C65 C 0.179(2) 0.2203(10) 0.7738(4) 0.027(3) Uani 1 1 d . U
H65 H 0.1825 0.1756 0.7628 0.033 Uiso 1 1 calc R U
C66 C 0.310(2) 0.2446(9) 0.7918(4) 0.025(3) Uani 1 1 d . U
C67 C 0.467(2) 0.2092(9) 0.7966(4) 0.027(3) Uani 1 1 d . U
C68 C 0.502(2) 0.1466(10) 0.7801(5) 0.032(4) Uani 1 1 d . U
H68 H 0.4242 0.1244 0.7659 0.039 Uiso 1 1 calc R U
C69 C 0.653(2) 0.1165(10) 0.7843(5) 0.032(4) Uani 1 1 d . U
H69 H 0.6785 0.0750 0.7724 0.038 Uiso 1 1 calc R U
C70 C 0.762(2) 0.1469(9) 0.8057(4) 0.032(4) Uani 1 1 d . U
H70 H 0.8638 0.1255 0.8088 0.038 Uiso 1 1 calc R U
C71 C 0.729(2) 0.2091(9) 0.8233(5) 0.029(4) Uani 1 1 d . U
H71 H 0.8068 0.2293 0.8383 0.035 Uiso 1 1 calc R U
C72 C 0.576(2) 0.2418(9) 0.8183(4) 0.024(3) Uani 1 1 d . U
C73 C 0.656(2) 0.4483(10) 0.7174(5) 0.041(5) Uani 1 1 d . U
H73A H 0.6270 0.4960 0.7089 0.061 Uiso 1 1 calc R U
H73B H 0.7710 0.4423 0.7176 0.061 Uiso 1 1 calc R U
H73C H 0.6042 0.4116 0.7034 0.061 Uiso 1 1 calc R U
F1 F 0.8644(14) 0.4848(6) 0.7942(3) 0.063(4) Uani 1 1 d . .
F2 F 0.8157(14) 0.6039(6) 0.7952(3) 0.061(4) Uani 1 1 d . .
F3 F 1.0132(15) 0.5590(7) 0.8282(3) 0.068(4) Uani 1 1 d . .
F4 F 1.0668(14) 0.6271(6) 0.7840(3) 0.057(4) Uani 1 1 d . .
F5 F 1.1173(14) 0.5086(6) 0.7831(3) 0.058(4) Uani 1 1 d . .
F6 F 0.9129(14) 0.5543(6) 0.7517(3) 0.049(3) Uani 1 1 d . .
F7 F 0.0951(16) 0.2602(7) 0.5345(3) 0.072(4) Uani 1 1 d . .
F8 F 0.1855(13) 0.3432(7) 0.5015(3) 0.066(4) Uani 1 1 d . .
F9 F 0.0979(15) 0.2353(8) 0.4810(3) 0.078(5) Uani 1 1 d . .
F10 F -0.0431(15) 0.3364(8) 0.4697(3) 0.078(4) Uani 1 1 d . .
F11 F -0.1357(16) 0.2524(7) 0.5033(4) 0.080(5) Uani 1 1 d . .
F12 F -0.0507(14) 0.3594(7) 0.5239(3) 0.065(4) Uani 1 1 d . .
Ir1 Ir 0.54540(9) 0.36231(4) 0.60393(2) 0.0281(3) Uani 1 1 d . .
Ir2 Ir 0.50667(9) 0.33403(4) 0.83720(2) 0.0281(3) Uani 1 1 d . .
N1 N 0.6037(17) 0.3893(8) 0.5570(4) 0.030(3) Uani 1 1 d . U
N2 N 0.6713(17) 0.4489(8) 0.5430(4) 0.031(3) Uani 1 1 d . U
N3 N 0.6595(18) 0.4362(9) 0.5113(4) 0.036(3) Uani 1 1 d . U
N4 N 0.5938(18) 0.3735(9) 0.5018(4) 0.039(3) Uani 1 1 d . U
N5 N 0.4621(18) 0.2688(8) 0.5710(4) 0.039(3) Uani 1 1 d . U
N6 N 0.3562(18) 0.4311(8) 0.5973(4) 0.029(3) Uani 1 1 d . U
N7 N 0.7352(18) 0.3015(8) 0.6174(4) 0.033(3) Uani 1 1 d . U
N8 N 0.5690(17) 0.3955(8) 0.7967(4) 0.028(3) Uani 1 1 d . U
N9 N 0.6298(18) 0.3810(8) 0.7680(4) 0.033(3) Uani 1 1 d . U
N10 N 0.6045(18) 0.4409(8) 0.7509(4) 0.034(3) Uani 1 1 d . U
N11 N 0.5318(18) 0.4936(8) 0.7666(4) 0.034(3) Uani 1 1 d . U
N12 N 0.4341(17) 0.4495(8) 0.8488(4) 0.031(3) Uani 1 1 d . U
N13 N 0.7026(17) 0.3440(8) 0.8675(4) 0.030(3) Uani 1 1 d . U
N14 N 0.3110(17) 0.3093(8) 0.8090(3) 0.028(3) Uani 1 1 d . U
P1 P 0.9652(7) 0.5564(3) 0.78952(15) 0.0431(16) Uani 1 1 d . .
P2 P 0.0239(8) 0.2975(4) 0.50226(17) 0.0551(19) Uani 1 1 d . .

loop_
_atom_site_aniso_label
_atom_site_aniso_U_11
_atom_site_aniso_U_22
_atom_site_aniso_U_33
_atom_site_aniso_U_23
_atom_site_aniso_U_13
_atom_site_aniso_U_12
C1 0.031(5) 0.039(6) 0.038(6) 0.000(5) 0.000(5) 0.003(5)
C2 0.034(5) 0.039(6) 0.040(6) -0.005(5) -0.003(5) 0.008(5)
C3 0.042(6) 0.045(6) 0.044(6) -0.005(6) 0.001(6) 0.006(6)
C4 0.046(6) 0.049(6) 0.046(6) 0.001(6) -0.004(6) -0.001(6)
C5 0.037(6) 0.046(6) 0.045(6) 0.004(5) -0.001(5) 0.000(5)
C6 0.046(6) 0.048(6) 0.053(7) 0.004(6) 0.000(6) 0.002(6)
C7 0.045(7) 0.049(7) 0.058(7) -0.003(6) 0.000(6) -0.001(6)
C8 0.042(6) 0.041(7) 0.054(7) 0.001(6) 0.006(6) 0.001(6)
C9 0.036(6) 0.034(6) 0.049(7) 0.001(6) 0.002(6) 0.003(6)
C10 0.032(5) 0.038(6) 0.047(6) 0.004(5) -0.002(5) 0.005(5)
C11 0.039(6) 0.035(6) 0.038(6) 0.006(6) 0.009(6) -0.005(6)
C12 0.038(6) 0.036(6) 0.040(6) 0.004(6) 0.014(6) -0.001(6)
C13 0.041(6) 0.036(6) 0.035(6) 0.002(6) 0.010(6) 0.004(6)
C14 0.038(6) 0.030(6) 0.032(6) 0.002(6) 0.007(6) 0.001(5)
C15 0.035(5) 0.031(5) 0.031(6) 0.001(5) 0.009(5) -0.002(5)
C16 0.032(5) 0.033(6) 0.032(6) 0.001(5) 0.005(5) 0.002(5)
C17 0.036(6) 0.033(6) 0.033(6) -0.002(5) 0.008(6) -0.002(6)
C18 0.037(6) 0.036(6) 0.036(6) -0.004(6) 0.004(6) -0.004(6)
C19 0.033(6) 0.034(6) 0.036(6) 0.001(6) 0.003(6) -0.003(5)
C20 0.031(6) 0.032(6) 0.036(6) 0.000(6) 0.004(6) 0.001(5)
C21 0.032(6) 0.031(6) 0.030(6) 0.001(5) 0.007(5) 0.003(5)
C22 0.032(6) 0.028(6) 0.041(6) -0.001(6) -0.003(6) 0.002(5)
C23 0.030(6) 0.037(6) 0.042(6) 0.002(6) -0.001(6) 0.002(5)
C24 0.035(6) 0.035(6) 0.043(7) 0.002(6) -0.002(6) -0.005(6)
C25 0.033(6) 0.029(6) 0.035(6) 0.003(6) -0.004(6) -0.009(5)
C26 0.035(5) 0.029(5) 0.035(6) -0.001(5) 0.002(5) -0.006(5)
C27 0.034(5) 0.028(5) 0.035(6) -0.001(5) 0.006(5) -0.005(5)
C28 0.038(6) 0.034(6) 0.037(6) 0.002(6) 0.004(6) -0.010(6)
C29 0.043(6) 0.042(6) 0.039(6) 0.001(6) 0.005(6) -0.009(6)
C30 0.043(6) 0.042(6) 0.040(6) -0.004(6) 0.005(6) -0.007(6)
C31 0.037(6) 0.036(6) 0.038(6) -0.007(6) 0.001(6) -0.003(6)
C32 0.031(6) 0.030(6) 0.036(6) -0.007(6) 0.005(5) 0.001(6)
C33 0.030(9) 0.049(10) 0.043(11) 0.003(9) 0.020(9) -0.001(9)
C41 0.022(5) 0.031(5) 0.034(6) 0.001(5) 0.001(5) -0.007(5)
C42 0.028(5) 0.030(5) 0.036(6) -0.003(5) -0.002(5) -0.003(5)
C43 0.039(6) 0.034(6) 0.041(6) -0.001(6) -0.002(6) 0.001(6)
C44 0.040(6) 0.038(6) 0.046(7) -0.001(6) -0.001(6) 0.008(6)
C45 0.031(5) 0.039(6) 0.043(6) -0.004(5) 0.002(5) 0.006(5)
C46 0.041(6) 0.043(6) 0.048(7) -0.007(6) 0.002(6) 0.008(6)
C47 0.041(6) 0.043(6) 0.047(7) -0.006(6) 0.004(6) 0.006(6)
C48 0.032(6) 0.038(6) 0.040(6) -0.005(6) 0.002(6) 0.006(6)
C49 0.028(6) 0.034(6) 0.034(6) 0.000(6) 0.001(6) 0.005(5)
C50 0.022(5) 0.037(6) 0.037(6) -0.002(5) -0.006(5) 0.003(5)
C51 0.031(6) 0.030(6) 0.033(6) 0.004(5) 0.007(5) 0.000(5)
C52 0.030(6) 0.037(6) 0.039(6) -0.002(6) 0.002(6) -0.001(5)
C53 0.035(6) 0.041(6) 0.041(6) 0.001(6) 0.000(6) 0.000(6)
C54 0.035(6) 0.038(6) 0.032(6) 0.006(6) 0.002(6) 0.003(5)
C55 0.031(5) 0.036(6) 0.032(6) 0.001(5) 0.002(5) 0.004(5)
C56 0.033(6) 0.036(6) 0.029(6) 0.000(5) 0.001(5) 0.004(5)
C57 0.039(6) 0.042(6) 0.033(6) 0.004(6) 0.000(6) -0.001(6)
C58 0.040(6) 0.047(6) 0.034(6) 0.003(6) 0.009(6) -0.002(6)
C59 0.037(6) 0.043(6) 0.040(7) -0.002(6) 0.011(6) -0.004(6)
C60 0.032(6) 0.038(6) 0.037(6) -0.004(6) 0.005(6) 0.002(6)
C61 0.030(6) 0.035(6) 0.031(6) -0.001(6) 0.003(5) 0.006(5)
C62 0.032(6) 0.026(6) 0.032(6) 0.001(5) 0.001(5) 0.000(5)
C63 0.031(6) 0.030(6) 0.036(6) 0.003(6) -0.002(5) 0.002(6)
C64 0.036(6) 0.034(6) 0.036(6) 0.002(6) -0.001(6) 0.000(6)
C65 0.028(6) 0.027(6) 0.027(6) 0.000(5) 0.003(5) 0.001(5)
C66 0.026(5) 0.024(5) 0.026(5) 0.004(5) 0.003(5) -0.002(5)
C67 0.031(5) 0.021(5) 0.029(5) 0.006(5) 0.001(5) -0.005(5)
C68 0.036(6) 0.026(6) 0.035(6) 0.004(5) 0.002(6) 0.001(5)
C69 0.036(6) 0.024(6) 0.037(6) -0.005(5) 0.004(6) 0.001(5)
C70 0.035(6) 0.025(6) 0.036(6) 0.001(5) 0.004(5) 0.001(5)
C71 0.030(6) 0.021(6) 0.036(6) 0.002(5) -0.001(6) -0.001(5)
C72 0.028(6) 0.015(6) 0.028(6) 0.001(5) -0.001(5) -0.006(5)
C73 0.048(10) 0.039(10) 0.034(10) 0.004(9) 0.003(9) 0.000(9)
F1 0.047(8) 0.048(8) 0.092(11) 0.023(7) -0.011(7) -0.023(6)
F2 0.055(9) 0.057(8) 0.070(10) -0.014(7) 0.000(7) 0.021(7)
F3 0.063(9) 0.093(11) 0.045(9) 0.011(7) -0.010(7) -0.011(8)
F4 0.066(9) 0.031(7) 0.072(9) -0.004(6) -0.008(7) -0.014(6)
F5 0.045(8) 0.040(8) 0.088(11) 0.004(7) -0.004(7) -0.003(6)
F6 0.063(8) 0.035(7) 0.048(8) 0.001(6) -0.003(7) 0.001(6)
F7 0.074(10) 0.097(11) 0.047(9) -0.006(8) 0.010(8) 0.043(9)
F8 0.032(7) 0.079(10) 0.087(10) -0.009(8) 0.018(7) -0.014(7)
F9 0.048(9) 0.120(13) 0.066(10) -0.047(9) -0.003(7) 0.016(8)
F10 0.068(10) 0.114(12) 0.049(9) -0.024(9) -0.020(7) 0.018(9)
F11 0.069(10) 0.066(10) 0.110(13) -0.005(9) 0.044(9) -0.014(8)
F12 0.047(8) 0.104(11) 0.046(8) -0.037(8) 0.003(6) 0.022(8)
Ir1 0.0270(5) 0.0233(5) 0.0347(5) 0.0005(4) 0.0061(4) -0.0009(4)
Ir2 0.0252(5) 0.0240(5) 0.0354(5) -0.0016(4) 0.0035(4) 0.0017(4)
N1 0.023(5) 0.033(6) 0.033(6) 0.002(5) 0.004(5) 0.001(5)
N2 0.023(5) 0.039(6) 0.031(6) 0.001(5) 0.008(5) 0.001(5)
N3 0.030(5) 0.039(6) 0.038(6) -0.006(5) 0.006(5) -0.002(5)
N4 0.036(6) 0.038(6) 0.042(6) -0.003(5) 0.003(5) -0.008(5)
N5 0.032(6) 0.036(6) 0.047(6) 0.003(5) -0.002(5) 0.004(5)
N6 0.031(6) 0.029(6) 0.029(6) 0.001(5) 0.009(5) -0.010(5)
N7 0.035(6) 0.027(6) 0.036(6) -0.003(5) 0.005(5) -0.004(5)
N8 0.023(5) 0.033(6) 0.030(6) -0.001(5) 0.000(5) -0.003(5)
N9 0.033(6) 0.032(6) 0.033(6) 0.002(5) 0.001(5) -0.003(5)
N10 0.033(6) 0.032(6) 0.036(6) 0.003(5) -0.003(5) -0.006(5)
N11 0.032(6) 0.029(6) 0.040(6) 0.005(5) -0.004(5) 0.002(5)
N12 0.026(5) 0.030(6) 0.038(6) -0.002(5) -0.001(5) 0.005(5)
N13 0.032(6) 0.028(6) 0.031(6) 0.003(5) 0.009(5) 0.004(5)
N14 0.032(6) 0.029(6) 0.024(6) 0.002(5) 0.005(5) 0.006(5)
P1 0.046(4) 0.031(4) 0.051(5) 0.001(3) -0.006(3) -0.008(3)
P2 0.041(4) 0.070(5) 0.055(5) -0.015(4) 0.004(4) 0.006(4)

loop_
_atom_type_symbol
_atom_type_description
_atom_type_scat_dispersion_real
_atom_type_scat_dispersion_imag
_atom_type_scat_source
C C 0.0033 0.0016 'International Tables Vol C Tables 4.2.6.8 and 6.1.1.4'
H H 0.0000 0.0000 'International Tables Vol C Tables 4.2.6.8 and 6.1.1.4'
N N 0.0061 0.0033 'International Tables Vol C Tables 4.2.6.8 and 6.1.1.4'
Ir Ir -1.4442 7.9887 'International Tables Vol C Tables 4.2.6.8 and 6.1.1.4'
P P 0.1023 0.0942 'International Tables Vol C Tables 4.2.6.8 and 6.1.1.4'
F F 0.0171 0.0103 'International Tables Vol C Tables 4.2.6.8 and 6.1.1.4'

loop_
_geom_angle_atom_site_label_1
_geom_angle_atom_site_label_2
_geom_angle_atom_site_label_3
_geom_angle
N1 C1 N4 113.1(17)
N1 C1 C2 118.1(18)
N4 C1 C2 128.8(18)
N5 C2 C3 127(2)
N5 C2 C1 113.7(18)
C3 C2 C1 119(2)
C4 C3 C2 118(2)
C4 C3 H3 121.2
C2 C3 H3 121.2
C3 C4 C5 120(2)
C3 C4 H4 119.8
C5 C4 H4 119.8
C4 C5 C10 119(2)
C4 C5 C6 122(2)
C10 C5 C6 119(2)
C7 C6 C5 124(2)
C7 C6 H6 118.1
C5 C6 H6 118.1
C6 C7 C8 116(2)
C6 C7 H7 122.1
C8 C7 H7 122.1
C9 C8 C7 123(2)
C9 C8 H8 118.7
C7 C8 H8 118.7
C8 C9 C10 119(2)
C8 C9 H9 120.5
C10 C9 H9 120.5
C5 C10 C9 120(2)
C5 C10 N5 122.9(19)
C9 C10 N5 117.3(19)
N6 C11 C12 120.6(19)
N6 C11 H11 119.7
C12 C11 H11 119.7
C13 C12 C11 119(2)
C13 C12 H12 120.5
C11 C12 H12 120.5
C14 C13 C12 119.8(19)
C14 C13 H13 120.1
C12 C13 H13 120.1
C13 C14 C15 118.5(19)
C13 C14 H14 120.7
C15 C14 H14 120.7
N6 C15 C14 121.7(19)
N6 C15 C16 114.5(17)
C14 C15 C16 123.8(18)
C21 C16 C17 122.6(19)
C21 C16 C15 114.1(18)
C17 C16 C15 123.3(18)
C16 C17 C18 116.9(19)
C16 C17 H17 121.5
C18 C17 H17 121.5
C19 C18 C17 122(2)
C19 C18 H18 118.8
C17 C18 H18 118.8
C18 C19 C20 118.8(19)
C18 C19 H19 120.6
C20 C19 H19 120.6
C21 C20 C19 121.5(19)
C21 C20 H20 119.3
C19 C20 H20 119.3
C20 C21 C16 117.8(18)
C20 C21 Ir1 126.3(15)
C16 C21 Ir1 115.8(15)
N7 C22 C23 120.6(19)
N7 C22 H22 119.7
C23 C22 H22 119.7
C24 C23 C22 121(2)
C24 C23 H23 119.7
C22 C23 H23 119.7
C25 C24 C23 119(2)
C25 C24 H24 120.4
C23 C24 H24 120.4
C24 C25 C26 120.4(19)
C24 C25 H25 119.8
C26 C25 H25 119.8
N7 C26 C25 118.8(18)
N7 C26 C27 114.9(18)
C25 C26 C27 126.2(19)
C28 C27 C32 123.9(18)
C28 C27 C26 123.9(19)
C32 C27 C26 112.1(17)
C29 C28 C27 117(2)
C29 C28 H28 121.4
C27 C28 H28 121.4
C30 C29 C28 124(2)
C30 C29 H29 118.0
C28 C29 H29 118.0
C29 C30 C31 118(2)
C29 C30 H30 121.2
C31 C30 H30 121.2
C32 C31 C30 122(2)
C32 C31 H31 119.0
C30 C31 H31 119.0
C31 C32 C27 115.2(18)
C31 C32 Ir1 127.9(15)
C27 C32 Ir1 116.9(14)
N3 C33 H33A 109.5
N3 C33 H33B 109.5
H33A C33 H33B 109.5
N3 C33 H33C 109.5
H33A C33 H33C 109.5
H33B C33 H33C 109.5
N11 C41 N8 112.1(17)
N11 C41 C42 126.3(18)
N8 C41 C42 121.4(18)
C43 C42 N12 122.1(18)
C43 C42 C41 124.1(19)
N12 C42 C41 113.7(17)
C44 C43 C42 118(2)
C44 C43 H43 121.1
C42 C43 H43 121.1
C43 C44 C45 123(2)
C43 C44 H44 118.3
C45 C44 H44 118.3
C44 C45 C46 125(2)
C44 C45 C50 119.1(19)
C46 C45 C50 116.3(19)
C47 C46 C45 123(2)
C47 C46 H46 118.7
C45 C46 H46 118.7
C46 C47 C48 122(2)
C46 C47 H47 119.2
C48 C47 H47 119.2
C49 C48 C47 117(2)
C49 C48 H48 121.5
C47 C48 H48 121.5
C50 C49 C48 123.8(19)
C50 C49 H49 118.1
C48 C49 H49 118.1
C49 C50 N12 124.3(18)
C49 C50 C45 118.5(19)
N12 C50 C45 117.1(18)
N13 C51 C52 123.2(18)
N13 C51 H51 118.4
C52 C51 H51 118.4
C53 C52 C51 118.3(19)
C53 C52 H52 120.9
C51 C52 H52 120.9
C52 C53 C54 119.1(19)
C52 C53 H53 120.5
C54 C53 H53 120.5
C53 C54 C55 120.2(19)
C53 C54 H54 119.9
C55 C54 H54 119.9
N13 C55 C54 120.9(18)
N13 C55 C56 114.1(17)
C54 C55 C56 125.0(18)
C61 C56 C57 124(2)
C61 C56 C55 111.9(17)
C57 C56 C55 124.0(19)
C58 C57 C56 120(2)
C58 C57 H57 119.8
C56 C57 H57 119.8
C59 C58 C57 119(2)
C59 C58 H58 120.6
C57 C58 H58 120.6
C58 C59 C60 122(2)
C58 C59 H59 118.8
C60 C59 H59 118.8
C59 C60 C61 120.9(19)
C59 C60 H60 119.6
C61 C60 H60 119.6
C56 C61 C60 113.6(18)
C56 C61 Ir2 117.8(15)
C60 C61 Ir2 128.6(14)
C63 C62 N14 125.4(18)
C63 C62 H62 117.3
N14 C62 H62 117.3
C62 C63 C64 117.3(18)
C62 C63 H63 121.4
C64 C63 H63 121.3
C65 C64 C63 120.2(19)
C65 C64 H64 119.9
C63 C64 H64 119.9
C64 C65 C66 120.4(18)
C64 C65 H65 119.8
C66 C65 H65 119.8
C65 C66 N14 122.4(17)
C65 C66 C67 127.8(17)
N14 C66 C67 109.9(16)
C72 C67 C68 121.7(17)
C72 C67 C66 116.4(16)
C68 C67 C66 121.9(17)
C69 C68 C67 120.2(18)
C69 C68 H68 119.9
C67 C68 H68 119.9
C70 C69 C68 119.6(18)
C70 C69 H69 120.2
C68 C69 H69 120.2
C69 C70 C71 121.7(18)
C69 C70 H70 119.2
C71 C70 H70 119.2
C70 C71 C72 119.1(18)
C70 C71 H71 120.5
C72 C71 H71 120.5
C67 C72 C71 117.7(16)
C67 C72 Ir2 115.5(13)
C71 C72 Ir2 126.6(13)
N10 C73 H73A 109.5
N10 C73 H73B 109.5
H73A C73 H73B 109.5
N10 C73 H73C 109.5
H73A C73 H73C 109.5
H73B C73 H73C 109.5
C32 Ir1 N7 79.6(7)
C32 Ir1 C21 85.6(7)
N7 Ir1 C21 92.9(7)
C32 Ir1 N6 94.0(7)
N7 Ir1 N6 171.1(6)
C21 Ir1 N6 80.3(7)
C32 Ir1 N1 177.8(7)
N7 Ir1 N1 99.1(6)
C21 Ir1 N1 96.4(7)
N6 Ir1 N1 87.5(6)
C32 Ir1 N5 104.3(7)
N7 Ir1 N5 86.8(6)
C21 Ir1 N5 169.9(7)
N6 Ir1 N5 100.9(6)
N1 Ir1 N5 73.7(6)
C61 Ir2 C72 86.2(7)
C61 Ir2 N14 95.4(7)
C72 Ir2 N14 80.2(7)
C61 Ir2 N13 78.4(7)
C72 Ir2 N13 94.0(7)
N14 Ir2 N13 171.8(6)
C61 Ir2 N8 179.7(8)
C72 Ir2 N8 94.0(6)
N14 Ir2 N8 84.8(6)
N13 Ir2 N8 101.4(6)
C61 Ir2 N12 105.0(7)
C72 Ir2 N12 168.6(6)
N14 Ir2 N12 96.5(5)
N13 Ir2 N12 90.3(6)
N8 Ir2 N12 74.8(6)
C1 N1 N2 105.9(15)
C1 N1 Ir1 119.3(13)
N2 N1 Ir1 134.7(12)
N3 N2 N1 104.8(14)
N2 N3 N4 116.5(16)
N2 N3 C33 122.2(16)
N4 N3 C33 121.2(16)
N3 N4 C1 99.5(16)
C2 N5 C10 113.1(17)
C2 N5 Ir1 114.9(13)
C10 N5 Ir1 131.7(14)
C11 N6 C15 120.2(17)
C11 N6 Ir1 124.5(13)
C15 N6 Ir1 115.3(13)
C22 N7 C26 120.3(17)
C22 N7 Ir1 123.8(13)
C26 N7 Ir1 115.5(12)
N9 N8 C41 107.7(15)
N9 N8 Ir2 135.2(12)
C41 N8 Ir2 115.7(13)
N10 N9 N8 103.6(14)
N9 N10 N11 115.2(15)
N9 N10 C73 121.5(16)
N11 N10 C73 123.2(15)
C41 N11 N10 101.3(15)
C42 N12 C50 120.5(16)
C42 N12 Ir2 112.5(12)
C50 N12 Ir2 126.9(13)
C55 N13 C51 118.1(17)
C55 N13 Ir2 117.0(13)
C51 N13 Ir2 124.9(13)
C62 N14 C66 114.4(16)
C62 N14 Ir2 127.8(12)
C66 N14 Ir2 117.8(12)
F2 P1 F6 88.9(7)
F2 P1 F4 90.1(7)
F6 P1 F4 90.1(7)
F2 P1 F1 90.7(7)
F6 P1 F1 88.8(7)
F4 P1 F1 178.6(8)
F2 P1 F5 178.9(8)
F6 P1 F5 90.2(7)
F4 P1 F5 89.4(7)
F1 P1 F5 89.8(7)
F2 P1 F3 89.6(7)
F6 P1 F3 178.4(8)
F4 P1 F3 90.6(7)
F1 P1 F3 90.5(7)
F5 P1 F3 91.3(7)
F7 P2 F10 178.3(9)
F7 P2 F11 91.4(8)
F10 P2 F11 90.3(8)
F7 P2 F9 89.7(8)
F10 P2 F9 90.2(8)
F11 P2 F9 89.7(8)
F7 P2 F12 89.7(7)
F10 P2 F12 90.3(7)
F11 P2 F12 90.0(7)
F9 P2 F12 179.4(9)
F7 P2 F8 88.2(8)
F10 P2 F8 90.1(8)
F11 P2 F8 179.5(9)
F9 P2 F8 90.6(7)
F12 P2 F8 89.7(7)

loop_
_geom_bond_atom_site_label_1
_geom_bond_atom_site_label_2
_geom_bond_distance
C1 N1 1.33(2)
C1 N4 1.40(2)
C1 C2 1.47(3)
C2 N5 1.32(2)
C2 C3 1.39(3)
C3 C4 1.34(3)
C3 H3 0.9500
C4 C5 1.38(3)
C4 H4 0.9500
C5 C10 1.38(3)
C5 C6 1.39(3)
C6 C7 1.36(3)
C6 H6 0.9500
C7 C8 1.40(3)
C7 H7 0.9500
C8 C9 1.39(3)
C8 H8 0.9500
C9 C10 1.39(3)
C9 H9 0.9500
C10 N5 1.41(2)
C11 N6 1.34(2)
C11 C12 1.41(3)
C11 H11 0.9500
C12 C13 1.40(3)
C12 H12 0.9500
C13 C14 1.38(3)
C13 H13 0.9500
C14 C15 1.40(2)
C14 H14 0.9500
C15 N6 1.36(2)
C15 C16 1.51(3)
C16 C21 1.38(2)
C16 C17 1.38(3)
C17 C18 1.40(3)
C17 H17 0.9500
C18 C19 1.35(2)
C18 H18 0.9500
C19 C20 1.39(2)
C19 H19 0.9500
C20 C21 1.38(2)
C20 H20 0.9500
C21 Ir1 2.026(19)
C22 N7 1.37(2)
C22 C23 1.40(2)
C22 H22 0.9500
C23 C24 1.39(2)
C23 H23 0.9500
C24 C25 1.38(2)
C24 H24 0.9500
C25 C26 1.43(3)
C25 H25 0.9500
C26 N7 1.39(2)
C26 C27 1.44(2)
C27 C28 1.39(2)
C27 C32 1.42(3)
C28 C29 1.36(3)
C28 H28 0.9500
C29 C30 1.36(3)
C29 H29 0.9500
C30 C31 1.43(3)
C30 H30 0.9500
C31 C32 1.39(2)
C31 H31 0.9500
C32 Ir1 1.992(19)
C33 N3 1.49(2)
C33 H33A 0.9800
C33 H33B 0.9800
C33 H33C 0.9800
C41 N11 1.33(2)
C41 N8 1.35(2)
C41 C42 1.42(2)
C42 C43 1.38(2)
C42 N12 1.39(2)
C43 C44 1.36(3)
C43 H43 0.9500
C44 C45 1.37(3)
C44 H44 0.9500
C45 C46 1.43(3)
C45 C50 1.44(3)
C46 C47 1.32(3)
C46 H46 0.9500
C47 C48 1.41(3)
C47 H47 0.9500
C48 C49 1.38(2)
C48 H48 0.9500
C49 C50 1.36(2)
C49 H49 0.9500
C50 N12 1.39(2)
C51 N13 1.36(2)
C51 C52 1.39(3)
C51 H51 0.9500
C52 C53 1.37(2)
C52 H52 0.9500
C53 C54 1.37(2)
C53 H53 0.9500
C54 C55 1.41(3)
C54 H54 0.9500
C55 N13 1.33(2)
C55 C56 1.47(3)
C56 C61 1.37(2)
C56 C57 1.39(2)
C57 C58 1.38(3)
C57 H57 0.9500
C58 C59 1.36(3)
C58 H58 0.9500
C59 C60 1.36(2)
C59 H59 0.9500
C60 C61 1.49(2)
C60 H60 0.9500
C61 Ir2 1.987(19)
C62 C63 1.36(2)
C62 N14 1.37(2)
C62 H62 0.9500
C63 C64 1.40(2)
C63 H63 0.9500
C64 C65 1.35(2)
C64 H64 0.9500
C65 C66 1.37(2)
C65 H65 0.9500
C66 N14 1.40(2)
C66 C67 1.48(2)
C67 C72 1.38(2)
C67 C68 1.39(2)
C68 C69 1.39(2)
C68 H68 0.9500
C69 C70 1.36(2)
C69 H69 0.9500
C70 C71 1.40(2)
C70 H70 0.9500
C71 C72 1.44(2)
C71 H71 0.9500
C72 Ir2 1.989(17)
C73 N10 1.48(2)
C73 H73A 0.9800
C73 H73B 0.9800
C73 H73C 0.9800
F1 P1 1.603(12)
F2 P1 1.574(12)
F3 P1 1.615(13)
F4 P1 1.599(12)
F5 P1 1.603(13)
F6 P1 1.588(12)
F7 P2 1.582(14)
F8 P2 1.615(12)
F9 P2 1.603(13)
F10 P2 1.594(14)
F11 P2 1.596(14)
F12 P2 1.610(12)
Ir1 N7 2.017(16)
Ir1 N6 2.058(15)
Ir1 N1 2.082(15)
Ir1 N5 2.291(16)
Ir2 N14 2.014(15)
Ir2 N13 2.020(15)
Ir2 N8 2.113(15)
Ir2 N12 2.297(15)
N1 N2 1.391(19)
N2 N3 1.318(19)
N3 N4 1.34(2)
N8 N9 1.344(19)
N9 N10 1.329(19)
N10 N11 1.34(2)

loop_
_geom_torsion_atom_site_label_1
_geom_torsion_atom_site_label_2
_geom_torsion_atom_site_label_3
_geom_torsion_atom_site_label_4
_geom_torsion
N1 C1 C2 N5 7(3)
N4 C1 C2 N5 -171.4(18)
N1 C1 C2 C3 -171.4(18)
N4 C1 C2 C3 10(3)
N5 C2 C3 C4 0(3)
C1 C2 C3 C4 178.5(18)
C2 C3 C4 C5 -2(3)
C3 C4 C5 C10 4(3)
C3 C4 C5 C6 178(2)
C4 C5 C6 C7 -177(2)
C10 C5 C6 C7 -3(3)
C5 C6 C7 C8 -2(3)
C6 C7 C8 C9 5(3)
C7 C8 C9 C10 -4(3)
C4 C5 C10 C9 179.3(19)
C6 C5 C10 C9 5(3)
C4 C5 C10 N5 -5(3)
C6 C5 C10 N5 -179.0(18)
C8 C9 C10 C5 -1(3)
C8 C9 C10 N5 -177.9(17)
N6 C11 C12 C13 2(3)
C11 C12 C13 C14 -5(3)
C12 C13 C14 C15 5(3)
C13 C14 C15 N6 -4(3)
C13 C14 C15 C16 178.8(18)
N6 C15 C16 C21 0(2)
C14 C15 C16 C21 177.6(18)
N6 C15 C16 C17 -179.8(17)
C14 C15 C16 C17 -2(3)
C21 C16 C17 C18 1(3)
C15 C16 C17 C18 -179.3(17)
C16 C17 C18 C19 1(3)
C17 C18 C19 C20 -3(3)
C18 C19 C20 C21 2(3)
C19 C20 C21 C16 1(3)
C19 C20 C21 Ir1 -179.7(14)
C17 C16 C21 C20 -2(3)
C15 C16 C21 C20 178.3(17)
C17 C16 C21 Ir1 178.3(15)
C15 C16 C21 Ir1 -1(2)
N7 C22 C23 C24 -2(3)
C22 C23 C24 C25 4(3)
C23 C24 C25 C26 -2(3)
C24 C25 C26 N7 -2(3)
C24 C25 C26 C27 177.9(18)
N7 C26 C27 C28 170.0(17)
C25 C26 C27 C28 -10(3)
N7 C26 C27 C32 -5(2)
C25 C26 C27 C32 174.7(18)
C32 C27 C28 C29 -2(3)
C26 C27 C28 C29 -177.0(18)
C27 C28 C29 C30 0(3)
C28 C29 C30 C31 1(3)
C29 C30 C31 C32 1(3)
C30 C31 C32 C27 -3(3)
C30 C31 C32 Ir1 178.8(14)
C28 C27 C32 C31 4(3)
C26 C27 C32 C31 179.1(16)
C28 C27 C32 Ir1 -177.7(15)
C26 C27 C32 Ir1 -2(2)
N11 C41 C42 C43 -4(3)
N8 C41 C42 C43 171.4(18)
N11 C41 C42 N12 177.8(17)
N8 C41 C42 N12 -6(3)
N12 C42 C43 C44 -2(3)
C41 C42 C43 C44 -179.9(19)
C42 C43 C44 C45 1(3)
C43 C44 C45 C46 179(2)
C43 C44 C45 C50 1(3)
C44 C45 C46 C47 -175(2)
C50 C45 C46 C47 2(3)
C45 C46 C47 C48 -1(3)
C46 C47 C48 C49 3(3)
C47 C48 C49 C50 -5(3)
C48 C49 C50 N12 -178.9(18)
C48 C49 C50 C45 6(3)
C44 C45 C50 C49 173.5(19)
C46 C45 C50 C49 -4(3)
C44 C45 C50 N12 -2(3)
C46 C45 C50 N12 -179.9(17)
N13 C51 C52 C53 0(3)
C51 C52 C53 C54 -1(3)
C52 C53 C54 C55 -2(3)
C53 C54 C55 N13 5(3)
C53 C54 C55 C56 -175.4(18)
N13 C55 C56 C61 -2(2)
C54 C55 C56 C61 178.7(19)
N13 C55 C56 C57 -177.5(18)
C54 C55 C56 C57 3(3)
C61 C56 C57 C58 -3(3)
C55 C56 C57 C58 171.8(18)
C56 C57 C58 C59 1(3)
C57 C58 C59 C60 0(3)
C58 C59 C60 C61 1(3)
C57 C56 C61 C60 4(3)
C55 C56 C61 C60 -171.6(16)
C57 C56 C61 Ir2 -176.4(15)
C55 C56 C61 Ir2 8(2)
C59 C60 C61 C56 -3(3)
C59 C60 C61 Ir2 177.2(15)
N14 C62 C63 C64 1(3)
C62 C63 C64 C65 -1(3)
C63 C64 C65 C66 0(3)
C64 C65 C66 N14 1(3)
C64 C65 C66 C67 -179.7(18)
C65 C66 C67 C72 -174.3(18)
N14 C66 C67 C72 5(2)
C65 C66 C67 C68 6(3)
N14 C66 C67 C68 -174.7(16)
C72 C67 C68 C69 -2(3)
C66 C67 C68 C69 177.5(17)
C67 C68 C69 C70 3(3)
C68 C69 C70 C71 -1(3)
C69 C70 C71 C72 -1(3)
C68 C67 C72 C71 0(3)
C66 C67 C72 C71 -179.4(15)
C68 C67 C72 Ir2 176.1(13)
C66 C67 C72 Ir2 -4(2)
C70 C71 C72 C67 1(3)
C70 C71 C72 Ir2 -174.3(13)
N4 C1 N1 N2 -3(2)
C2 C1 N1 N2 178.1(15)
N4 C1 N1 Ir1 173.0(12)
C2 C1 N1 Ir1 -6(2)
C1 N1 N2 N3 2.7(18)
Ir1 N1 N2 N3 -172.8(12)
N1 N2 N3 N4 -1(2)
N1 N2 N3 C33 -177.8(15)
N2 N3 N4 C1 -1(2)
C33 N3 N4 C1 176.0(16)
N1 C1 N4 N3 2(2)
C2 C1 N4 N3 -179.2(19)
C3 C2 N5 C10 -1(3)
C1 C2 N5 C10 -179.0(16)
C3 C2 N5 Ir1 173.3(17)
C1 C2 N5 Ir1 -5(2)
C5 C10 N5 C2 3(3)
C9 C10 N5 C2 179.1(17)
C5 C10 N5 Ir1 -169.9(14)
C9 C10 N5 Ir1 6(3)
C12 C11 N6 C15 -1(3)
C12 C11 N6 Ir1 176.6(13)
C14 C15 N6 C11 1(3)
C16 C15 N6 C11 179.0(16)
C14 C15 N6 Ir1 -176.2(14)
C16 C15 N6 Ir1 2(2)
C23 C22 N7 C26 -2(3)
C23 C22 N7 Ir1 171.0(13)
C25 C26 N7 C22 4(3)
C27 C26 N7 C22 -176.3(16)
C25 C26 N7 Ir1 -169.5(13)
C27 C26 N7 Ir1 11(2)
N11 C41 N8 N9 0(2)
C42 C41 N8 N9 -176.5(16)
N11 C41 N8 Ir2 -169.0(12)
C42 C41 N8 Ir2 15(2)
C41 N8 N9 N10 0.0(18)
Ir2 N8 N9 N10 165.7(13)
N8 N9 N10 N11 0(2)
N8 N9 N10 C73 179.2(15)
N8 C41 N11 N10 0(2)
C42 C41 N11 N10 176.4(18)
N9 N10 N11 C41 0(2)
C73 N10 N11 C41 -179.3(16)
C43 C42 N12 C50 1(3)
C41 C42 N12 C50 179.1(16)
C43 C42 N12 Ir2 178.0(15)
C41 C42 N12 Ir2 -4.2(19)
C49 C50 N12 C42 -174.5(18)
C45 C50 N12 C42 1(3)
C49 C50 N12 Ir2 9(3)
C45 C50 N12 Ir2 -175.2(12)
C54 C55 N13 C51 -6(3)
C56 C55 N13 C51 175.0(15)
C54 C55 N13 Ir2 174.5(14)
C56 C55 N13 Ir2 -5(2)
C52 C51 N13 C55 3(3)
C52 C51 N13 Ir2 -177.2(14)
C63 C62 N14 C66 1(3)
C63 C62 N14 Ir2 -175.6(14)
C65 C66 N14 C62 -2(2)
C67 C66 N14 C62 179.1(15)
C65 C66 N14 Ir2 175.1(13)
C67 C66 N14 Ir2 -4.2(18)
